data_4327134
loop_
_publ_author_name
'Yu He'
'John D. Gorden'
'Christian R. Goldsmith'

_publ_section_title
;
 Steric Modifications Tune the Regioselectivity of the Alkane Oxidation
 Catalyzed by Non-Heme Iron Complexes
;
_journal_name_full 'Inorganic Chemistry'
_journal_page_first 12651
_journal_page_last 12660
_journal_paper_doi 10.1021/ic201695a
_journal_volume 50
_journal_year 2011
_chemical_formula_moiety 'C36 H42 Fe N6, 2(F6 Sb)'
_chemical_formula_sum 'C36 H42 F12 Fe N6 Sb2'
_chemical_formula_weight 1086.13
_chemical_name_systematic
;
 ?
;
_space_group_IT_number 19
_symmetry_cell_setting orthorhombic
_symmetry_Int_Tables_number 19
_symmetry_space_group_name_Hall 'P 2ac 2ab'
_symmetry_space_group_name_H-M 'P 21 21 21'
_atom_sites_solution_hydrogens geom
_atom_sites_solution_primary direct
_atom_sites_solution_secondary difmap
_audit_conform_dict_location ftp://ftp.iucr.org/pub/cif_core.dic
_audit_conform_dict_name cif_core.dic
_audit_conform_dict_version 2.3
_audit_creation_date 2011-02-08T16:48:51-00:00
_audit_creation_method 'WinGX routine CIF_UPDATE'
_cell_angle_alpha 90
_cell_angle_beta 90
_cell_angle_gamma 90
_cell_formula_units_Z 4
_cell_length_a 14.9875(7)
_cell_length_b 16.5523(8)
_cell_length_c 19.8461(10)
_cell_measurement_reflns_used 5055
_cell_measurement_temperature 193(2)
_cell_measurement_theta_max 24.26
_cell_measurement_theta_min 2.39
_cell_volume 4923.4(4)
_computing_cell_refinement 'Bruker Saint'
_computing_data_collection 'Bruker SMART'
_computing_data_reduction 'Bruker Saint'
_computing_molecular_graphics 'Ortep-3 for Windows (Farrugia, 1997)'
_computing_publication_material 'WinGX publication routines (Farrugia, 1999)'
_computing_structure_refinement 'SHELXL-97 (Sheldrick, 1997)'
_computing_structure_solution 'SHELXS-97 (Sheldrick, 1997)'
_diffrn_ambient_temperature 193(2)
_diffrn_measured_fraction_theta_full 0.999
_diffrn_measured_fraction_theta_max 0.999
_diffrn_measurement_device_type 'CCD area detector'
_diffrn_measurement_method 'phi and omega scans'
_diffrn_radiation_monochromator graphite
_diffrn_radiation_type MoK\a
_diffrn_radiation_wavelength 0.71073
_diffrn_reflns_av_R_equivalents 0.0515
_diffrn_reflns_av_unetI/netI 0.0485
_diffrn_reflns_limit_h_max 20
_diffrn_reflns_limit_h_min -20
_diffrn_reflns_limit_k_max 22
_diffrn_reflns_limit_k_min -22
_diffrn_reflns_limit_l_max 26
_diffrn_reflns_limit_l_min -26
_diffrn_reflns_number 50621
_diffrn_reflns_theta_full 28.32
_diffrn_reflns_theta_max 28.32
_diffrn_reflns_theta_min 1.6
_exptl_absorpt_coefficient_mu 1.46
_exptl_absorpt_correction_T_max 0.943
_exptl_absorpt_correction_T_min 0.039
_exptl_absorpt_correction_type empirical
_exptl_absorpt_process_details 'Blessing, 1995'
_exptl_crystal_colour green
_exptl_crystal_density_diffrn 1.465
_exptl_crystal_description fragment
_exptl_crystal_F_000 2144.0
_exptl_crystal_size_max 0.1
_exptl_crystal_size_mid 0.07
_exptl_crystal_size_min 0.04
_refine_diff_density_max 1.401
_refine_diff_density_min -0.342
_refine_diff_density_rms 0.098
_refine_ls_abs_structure_details 'Flack H D (1983), Acta Cryst. A39, 876-881'
_refine_ls_abs_structure_Flack 0.472(19)
_refine_ls_extinction_method none
_refine_ls_goodness_of_fit_ref 0.975
_refine_ls_hydrogen_treatment constr
_refine_ls_matrix_type full
_refine_ls_number_parameters 505
_refine_ls_number_reflns 12228
_refine_ls_number_restraints 36
_refine_ls_restrained_S_all 0.977
_refine_ls_R_factor_all 0.0644
_refine_ls_R_factor_gt 0.048
_refine_ls_shift/su_max 0.002
_refine_ls_shift/su_mean 0
_refine_ls_structure_factor_coef Fsqd
_refine_ls_weighting_details 'calc w=1/[\s^2^(Fo^2^)+(0.0662P)^2^+0.0000P] where P=(Fo^2^+2Fc^2^)/3'
_refine_ls_weighting_scheme calc
_refine_ls_wR_factor_gt 0.1088
_refine_ls_wR_factor_ref 0.1155
_reflns_number_gt 9116
_reflns_number_total 12228
_reflns_threshold_expression >2sigma(I)
_cod_data_source_file ic201695a_si_002_4.cif
_cod_data_source_block FebbpcMeCN2
_cod_database_code 4327134

loop_
_symmetry_equiv_pos_as_xyz
'x, y, z'
'-x+1/2, -y, z+1/2'
'-x, y+1/2, -z+1/2'
'x+1/2, -y+1/2, -z'

loop_
_atom_site_label
_atom_site_type_symbol
_atom_site_fract_x
_atom_site_fract_y
_atom_site_fract_z
_atom_site_U_iso_or_equiv
_atom_site_adp_type
_atom_site_occupancy
_atom_site_symmetry_multiplicity
_atom_site_calc_flag
_atom_site_refinement_flags
C1 C 1.2304(4) 0.1721(3) 0.3940(3) 0.0688(14) Uani 1 1 d .
H1 H 1.2731 0.1422 0.371 0.083 Uiso 1 1 calc R
C2 C 1.2495(4) 0.2496(4) 0.4100(4) 0.0799(18) Uani 1 1 d .
H2 H 1.3026 0.2731 0.3958 0.096 Uiso 1 1 calc R
C3 C 1.1892(4) 0.2929(4) 0.4478(4) 0.0809(17) Uani 1 1 d .
H3 H 1.2026 0.3455 0.461 0.097 Uiso 1 1 calc R
C4 C 1.1084(4) 0.2582(3) 0.4661(3) 0.0657(14) Uani 1 1 d .
H4 H 1.0664 0.2867 0.4911 0.079 Uiso 1 1 calc R
C5 C 1.0925(3) 0.1791(3) 0.4454(2) 0.0453(10) Uani 1 1 d .
C6 C 1.0059(3) 0.1382(3) 0.4596(2) 0.0449(10) Uani 1 1 d .
H6A H 0.9797 0.1614 0.4998 0.054 Uiso 1 1 calc R
H6B H 0.9653 0.1479 0.4224 0.054 Uiso 1 1 calc R
C7 C 1.0514(3) 0.0295(3) 0.53858(18) 0.0417(9) Uani 1 1 d .
H7A H 1.1072 0.0583 0.5445 0.05 Uiso 1 1 calc R
H7B H 1.0655 -0.0277 0.539 0.05 Uiso 1 1 calc R
C14 C 0.9369(2) 0.0034(2) 0.44740(17) 0.0360(8) Uani 1 1 d .
H14 H 0.9465 -0.0533 0.4597 0.043 Uiso 1 1 calc R
C15 C 0.8483(3) 0.0297(3) 0.4780(2) 0.0479(10) Uani 1 1 d .
H15A H 0.8524 0.0266 0.5267 0.057 Uiso 1 1 calc R
H15B H 0.8369 0.0856 0.466 0.057 Uiso 1 1 calc R
C16 C 0.7718(3) -0.0217(3) 0.4544(2) 0.0512(11) Uani 1 1 d .
H16A H 0.7169 -0.0016 0.4742 0.061 Uiso 1 1 calc R
H16B H 0.7806 -0.0766 0.47 0.061 Uiso 1 1 calc R
C17 C 0.7631(3) -0.0216(3) 0.3780(2) 0.0506(10) Uani 1 1 d .
H17A H 0.7163 -0.0588 0.3645 0.061 Uiso 1 1 calc R
H17B H 0.7467 0.032 0.3626 0.061 Uiso 1 1 calc R
C18 C 0.8504(3) -0.0466(3) 0.3458(2) 0.0468(10) Uani 1 1 d .
H18A H 0.8449 -0.0437 0.2972 0.056 Uiso 1 1 calc R
H18B H 0.8636 -0.1022 0.3579 0.056 Uiso 1 1 calc R
C19 C 0.9267(2) 0.0076(2) 0.36871(18) 0.0376(8) Uani 1 1 d .
H19 H 0.9078 0.0629 0.3586 0.045 Uiso 1 1 calc R
C20 C 1.0236(3) 0.0568(3) 0.2764(2) 0.0446(10) Uani 1 1 d .
H20A H 1.0266 0.1102 0.2963 0.054 Uiso 1 1 calc R
H20B H 1.0802 0.0469 0.2542 0.054 Uiso 1 1 calc R
C21 C 0.9519(3) 0.0573(3) 0.2238(2) 0.0455(10) Uani 1 1 d .
C22 C 0.8810(3) 0.1125(3) 0.2284(2) 0.0537(11) Uani 1 1 d .
H22 H 0.8795 0.149 0.264 0.064 Uiso 1 1 calc R
C23 C 0.8141(4) 0.1135(4) 0.1813(3) 0.0672(14) Uani 1 1 d .
H23 H 0.7685 0.1514 0.1843 0.081 Uiso 1 1 calc R
C24 C 0.8148(4) 0.0585(4) 0.1299(3) 0.0711(15) Uani 1 1 d .
H24 H 0.7681 0.0577 0.099 0.085 Uiso 1 1 calc R
C25 C 0.8841(5) 0.0043(4) 0.1235(3) 0.0790(18) Uani 1 1 d .
H25 H 0.8839 -0.0326 0.0882 0.095 Uiso 1 1 calc R
C26 C 0.9532(3) 0.0044(3) 0.1686(2) 0.0559(11) Uani 1 1 d .
H26 H 1.001 -0.0307 0.1627 0.067 Uiso 1 1 calc R
C27 C 1.0260(3) -0.0884(3) 0.3062(2) 0.0446(10) Uani 1 1 d .
H27A H 0.9725 -0.1051 0.2825 0.053 Uiso 1 1 calc R
H27B H 1.0751 -0.089 0.2743 0.053 Uiso 1 1 calc R
C28 C 1.0449(3) -0.1464(3) 0.3615(2) 0.0456(10) Uani 1 1 d .
C29 C 1.0136(4) -0.2246(3) 0.3589(3) 0.0643(13) Uani 1 1 d .
H29 H 0.9775 -0.242 0.3236 0.077 Uiso 1 1 calc R
C30 C 1.0377(4) -0.2768(3) 0.4108(3) 0.0706(15) Uani 1 1 d .
H30 H 1.0177 -0.33 0.4112 0.085 Uiso 1 1 calc R
C31 C 1.0915(4) -0.2482(3) 0.4616(3) 0.0632(13) Uani 1 1 d .
H31 H 1.1086 -0.2822 0.4966 0.076 Uiso 1 1 calc R
C32 C 1.1196(3) -0.1708(3) 0.4605(2) 0.0540(11) Uani 1 1 d .
H32 H 1.1553 -0.152 0.4955 0.065 Uiso 1 1 calc R
C33 C 1.2804(3) -0.0177(3) 0.2845(2) 0.0505(10) Uani 1 1 d .
C34 C 1.3485(3) -0.0285(4) 0.2333(3) 0.0661(14) Uani 1 1 d .
H34A H 1.3582 -0.0852 0.226 0.099 Uiso 1 1 calc R
H34B H 1.4031 -0.0038 0.248 0.099 Uiso 1 1 calc R
H34C H 1.3293 -0.0037 0.1921 0.099 Uiso 1 1 calc R
C35 C 1.2971(3) -0.0236(3) 0.5050(3) 0.0559(12) Uani 1 1 d .
C36 C 1.3753(4) -0.0406(5) 0.5467(3) 0.091(2) Uani 1 1 d .
H36A H 1.4004 -0.0917 0.5338 0.136 Uiso 1 1 calc R
H36B H 1.358 -0.0424 0.5932 0.136 Uiso 1 1 calc R
H36C H 1.419 0.0012 0.5403 0.136 Uiso 1 1 calc R
C81 C 0.9942(2) 0.0466(2) 0.59978(14) 0.0623(14) Uani 1 1 d GU
C82 C 0.9476(3) -0.0156(3) 0.6309(2) 0.107(3) Uani 1 1 d GU
H82 H 0.9514 -0.068 0.6142 0.129 Uiso 1 1 calc R
C83 C 0.8951(3) 0.0004(4) 0.6871(2) 0.189(6) Uani 1 1 d GU
H83 H 0.8638 -0.0412 0.7079 0.227 Uiso 1 1 calc R
C84 C 0.8893(3) 0.0787(5) 0.71214(17) 0.166(6) Uani 1 1 d GU
H84 H 0.8542 0.0894 0.7497 0.199 Uiso 1 1 calc R
C85 C 0.9360(3) 0.1409(3) 0.6810(2) 0.139(4) Uani 1 1 d GU
H85 H 0.9321 0.1933 0.6978 0.167 Uiso 1 1 calc R
C86 C 0.9884(3) 0.1249(2) 0.6248(2) 0.083(2) Uani 1 1 d GU
H86 H 1.0197 0.1665 0.604 0.1 Uiso 1 1 calc R
N1 N 1.0978(2) -0.1198(2) 0.41039(18) 0.0450(8) Uani 1 1 d .
N2 N 1.0135(2) -0.0039(2) 0.33256(16) 0.0418(7) Uani 1 1 d .
N3 N 1.0166(2) 0.0497(2) 0.46920(16) 0.0393(7) Uani 1 1 d .
N4 N 1.1534(2) 0.1360(2) 0.40958(18) 0.0477(9) Uani 1 1 d .
N5 N 1.2383(3) -0.0107(2) 0.47184(18) 0.0516(9) Uani 1 1 d .
N6 N 1.2260(2) -0.0082(3) 0.32357(18) 0.0516(9) Uani 1 1 d .
F1 F 0.2297(3) 0.7879(3) 0.2154(2) 0.1073(13) Uani 1 1 d .
F2 F 0.1976(3) 0.7030(2) 0.1071(3) 0.1239(17) Uani 1 1 d .
F3 F 0.1220(4) 0.8316(3) 0.0507(2) 0.1238(17) Uani 1 1 d .
F4 F 0.1592(3) 0.9139(2) 0.1625(2) 0.0932(11) Uani 1 1 d .
F5 F 0.2867(3) 0.8419(3) 0.0965(2) 0.1093(15) Uani 1 1 d .
F6 F 0.0689(3) 0.7749(3) 0.1650(2) 0.1141(15) Uani 1 1 d .
F7 F 0.3248(4) 0.1225(3) 0.1186(2) 0.1298(18) Uani 1 1 d .
F8 F 0.3609(4) 0.2769(4) 0.1436(3) 0.170(3) Uani 1 1 d .
F9 F 0.2193(5) 0.2865(3) 0.2179(3) 0.158(2) Uani 1 1 d .
F10 F 0.1848(4) 0.1355(4) 0.1938(3) 0.152(2) Uani 1 1 d .
F11 F 0.2119(4) 0.2345(4) 0.0926(2) 0.149(2) Uani 1 1 d .
F12 F 0.3388(3) 0.1725(3) 0.2451(2) 0.1137(15) Uani 1 1 d .
Fe1 Fe 1.12933(4) 0.00852(4) 0.40217(3) 0.03856(13) Uani 1 1 d .
Sb1 Sb 0.17932(2) 0.80854(2) 0.131954(17) 0.06031(11) Uani 1 1 d .
Sb2 Sb 0.27442(3) 0.20422(2) 0.168593(18) 0.06568(11) Uani 1 1 d .

loop_
_atom_site_aniso_label
_atom_site_aniso_U_11
_atom_site_aniso_U_22
_atom_site_aniso_U_33
_atom_site_aniso_U_23
_atom_site_aniso_U_13
_atom_site_aniso_U_12
C1 0.053(3) 0.077(3) 0.076(3) 0.002(3) 0.012(3) -0.011(3)
C2 0.055(3) 0.077(4) 0.107(5) 0.017(4) -0.002(3) -0.027(3)
C3 0.086(4) 0.054(3) 0.103(5) 0.004(3) -0.017(4) -0.019(3)
C4 0.060(3) 0.053(3) 0.084(4) -0.010(3) -0.015(3) 0.003(2)
C5 0.048(2) 0.048(2) 0.041(2) 0.0054(18) -0.0164(19) -0.0030(19)
C6 0.047(2) 0.046(2) 0.041(2) -0.0046(18) -0.0007(19) 0.0005(19)
C7 0.040(2) 0.057(2) 0.0285(18) 0.0007(17) -0.0004(16) -0.0003(18)
C14 0.0327(19) 0.051(2) 0.0240(16) -0.0062(16) -0.0002(14) -0.0013(17)
C15 0.044(2) 0.065(3) 0.035(2) -0.0060(19) 0.0051(17) 0.002(2)
C16 0.037(2) 0.081(3) 0.036(2) -0.006(2) 0.0060(19) -0.006(2)
C17 0.041(2) 0.071(3) 0.039(2) -0.009(2) -0.0013(19) -0.007(2)
C18 0.042(2) 0.062(3) 0.037(2) -0.0105(19) -0.0008(17) -0.0049(19)
C19 0.0374(19) 0.050(2) 0.0256(16) -0.0078(17) 0.0052(15) -0.0026(16)
C20 0.042(2) 0.062(3) 0.0307(19) 0.0024(18) 0.0005(17) -0.004(2)
C21 0.047(2) 0.063(3) 0.0264(19) -0.0011(18) 0.0017(17) -0.008(2)
C22 0.053(3) 0.070(3) 0.037(2) 0.011(2) 0.000(2) 0.000(2)
C23 0.044(3) 0.107(4) 0.051(3) 0.007(3) 0.005(2) 0.009(3)
C24 0.053(3) 0.110(4) 0.050(3) 0.011(3) -0.014(3) -0.006(3)
C25 0.102(5) 0.097(4) 0.038(2) -0.012(3) -0.011(3) -0.028(4)
C26 0.065(3) 0.065(3) 0.038(2) 0.000(2) 0.005(2) -0.002(2)
C27 0.041(2) 0.060(3) 0.033(2) -0.0077(19) 0.0021(17) 0.001(2)
C28 0.047(2) 0.048(2) 0.042(2) -0.0037(19) 0.011(2) 0.0033(18)
C29 0.073(3) 0.064(3) 0.056(3) -0.011(2) 0.003(3) -0.005(3)
C30 0.076(4) 0.054(3) 0.082(4) 0.008(3) 0.012(3) -0.013(3)
C31 0.066(3) 0.058(3) 0.066(3) 0.008(2) -0.003(3) 0.001(3)
C32 0.055(3) 0.060(3) 0.046(2) 0.008(2) -0.004(2) 0.009(2)
C33 0.038(2) 0.068(3) 0.046(2) -0.001(2) -0.001(2) 0.002(2)
C34 0.051(3) 0.090(4) 0.057(3) -0.015(3) 0.016(2) 0.005(3)
C35 0.049(3) 0.067(3) 0.052(3) -0.011(2) -0.002(2) 0.005(2)
C36 0.070(4) 0.118(5) 0.084(4) -0.012(4) -0.034(3) 0.010(4)
C81 0.034(2) 0.120(5) 0.032(2) -0.002(3) -0.0087(19) -0.006(3)
C82 0.095(5) 0.184(8) 0.042(3) 0.027(4) -0.016(3) -0.065(5)
C83 0.077(5) 0.441(19) 0.050(4) 0.062(8) -0.013(4) -0.103(9)
C84 0.057(4) 0.401(18) 0.040(4) 0.011(7) -0.003(3) 0.026(8)
C85 0.111(6) 0.259(11) 0.048(4) -0.023(5) -0.011(4) 0.110(7)
C86 0.079(4) 0.128(5) 0.042(3) -0.024(3) -0.013(3) 0.044(4)
N1 0.048(2) 0.0464(19) 0.0407(19) -0.0058(15) -0.0020(16) 0.0089(16)
N2 0.0413(18) 0.057(2) 0.0265(14) -0.0018(15) 0.0064(14) 0.0001(16)
N3 0.0427(19) 0.0473(18) 0.0279(15) -0.0020(14) 0.0000(14) -0.0010(15)
N4 0.046(2) 0.056(2) 0.0409(19) 0.0022(16) -0.0032(16) -0.0107(17)
N5 0.044(2) 0.066(2) 0.0451(19) -0.0058(18) -0.0031(18) 0.0029(19)
N6 0.0388(19) 0.073(2) 0.0427(18) -0.0067(18) 0.0047(18) -0.0061(19)
F1 0.112(3) 0.107(3) 0.103(3) 0.025(2) -0.036(2) -0.020(3)
F2 0.137(4) 0.070(2) 0.164(4) -0.034(3) 0.015(3) -0.025(2)
F3 0.150(4) 0.149(4) 0.072(2) 0.014(3) -0.036(3) -0.036(3)
F4 0.107(3) 0.082(2) 0.091(2) -0.019(2) 0.014(2) 0.011(2)
F5 0.090(3) 0.117(3) 0.121(3) -0.031(3) 0.061(3) -0.040(2)
F6 0.078(2) 0.156(4) 0.108(3) 0.013(3) 0.020(2) -0.045(3)
F7 0.176(5) 0.149(4) 0.064(2) -0.006(2) 0.011(3) 0.063(4)
F8 0.152(5) 0.196(6) 0.160(5) 0.037(5) -0.004(4) -0.093(5)
F9 0.248(7) 0.110(3) 0.114(4) -0.002(3) 0.026(4) 0.081(4)
F10 0.143(4) 0.178(5) 0.134(4) 0.025(4) 0.025(4) -0.081(4)
F11 0.173(5) 0.185(5) 0.089(3) 0.034(3) -0.044(3) 0.027(4)
F12 0.123(3) 0.140(4) 0.078(2) -0.008(2) -0.015(2) 0.036(3)
Fe1 0.0355(3) 0.0490(3) 0.0312(3) -0.0022(2) 0.0011(2) -0.0002(3)
Sb1 0.0628(2) 0.06171(19) 0.05644(19) -0.00613(16) 0.00915(17) -0.01433(16)
Sb2 0.0735(2) 0.0676(2) 0.05593(19) 0.00969(16) 0.00629(17) 0.00077(19)

loop_
_atom_type_symbol
_atom_type_description
_atom_type_scat_dispersion_real
_atom_type_scat_dispersion_imag
_atom_type_scat_source
C C 0.0033 0.0016 'International Tables Vol C Tables 4.2.6.8 and 6.1.1.4'
H H 0 0 'International Tables Vol C Tables 4.2.6.8 and 6.1.1.4'
N N 0.0061 0.0033 'International Tables Vol C Tables 4.2.6.8 and 6.1.1.4'
F F 0.0171 0.0103 'International Tables Vol C Tables 4.2.6.8 and 6.1.1.4'
Fe Fe 0.3463 0.8444 'International Tables Vol C Tables 4.2.6.8 and 6.1.1.4'
Sb Sb -0.5866 1.5461 'International Tables Vol C Tables 4.2.6.8 and 6.1.1.4'
O O 0.0106 0.006 'International Tables Vol C Tables 4.2.6.8 and 6.1.1.4'

loop_
_geom_angle_atom_site_label_1
_geom_angle_atom_site_label_2
_geom_angle_atom_site_label_3
_geom_angle
N4 C1 C2 123.6(6)
N4 C1 H1 118.2
C2 C1 H1 118.2
C1 C2 C3 118.9(5)
C1 C2 H2 120.6
C3 C2 H2 120.6
C2 C3 C4 119.9(5)
C2 C3 H3 120
C4 C3 H3 120
C3 C4 C5 117.4(6)
C3 C4 H4 121.3
C5 C4 H4 121.3
N4 C5 C4 122.2(4)
N4 C5 C6 116.4(4)
C4 C5 C6 121.3(5)
N3 C6 C5 112.2(4)
N3 C6 H6A 109.2
C5 C6 H6A 109.2
N3 C6 H6B 109.2
C5 C6 H6B 109.2
H6A C6 H6B 107.9
N3 C7 C81 119.6(3)
N3 C7 H7A 107.4
C81 C7 H7A 107.4
N3 C7 H7B 107.4
C81 C7 H7B 107.4
H7A C7 H7B 106.9
N3 C14 C15 115.9(3)
N3 C14 C19 110.2(3)
C15 C14 C19 107.5(3)
N3 C14 H14 107.7
C15 C14 H14 107.7
C19 C14 H14 107.7
C16 C15 C14 112.3(4)
C16 C15 H15A 109.2
C14 C15 H15A 109.2
C16 C15 H15B 109.2
C14 C15 H15B 109.2
H15A C15 H15B 107.9
C15 C16 C17 112.1(4)
C15 C16 H16A 109.2
C17 C16 H16A 109.2
C15 C16 H16B 109.2
C17 C16 H16B 109.2
H16A C16 H16B 107.9
C18 C17 C16 110.2(4)
C18 C17 H17A 109.6
C16 C17 H17A 109.6
C18 C17 H17B 109.6
C16 C17 H17B 109.6
H17A C17 H17B 108.1
C17 C18 C19 111.3(3)
C17 C18 H18A 109.4
C19 C18 H18A 109.4
C17 C18 H18B 109.4
C19 C18 H18B 109.4
H18A C18 H18B 108
N2 C19 C18 115.8(3)
N2 C19 C14 112.8(3)
C18 C19 C14 110.1(3)
N2 C19 H19 105.8
C18 C19 H19 105.8
C14 C19 H19 105.8
C21 C20 N2 116.5(3)
C21 C20 H20A 108.2
N2 C20 H20A 108.2
C21 C20 H20B 108.2
N2 C20 H20B 108.2
H20A C20 H20B 107.3
C26 C21 C22 117.9(4)
C26 C21 C20 122.1(4)
C22 C21 C20 120.1(4)
C23 C22 C21 121.1(5)
C23 C22 H22 119.4
C21 C22 H22 119.4
C24 C23 C22 119.7(5)
C24 C23 H23 120.1
C22 C23 H23 120.1
C23 C24 C25 120.5(5)
C23 C24 H24 119.7
C25 C24 H24 119.7
C26 C25 C24 120.6(5)
C26 C25 H25 119.7
C24 C25 H25 119.7
C25 C26 C21 120.1(5)
C25 C26 H26 120
C21 C26 H26 120
C28 C27 N2 111.6(3)
C28 C27 H27A 109.3
N2 C27 H27A 109.3
C28 C27 H27B 109.3
N2 C27 H27B 109.3
H27A C27 H27B 108
N1 C28 C29 122.8(5)
N1 C28 C27 116.0(4)
C29 C28 C27 121.0(5)
C28 C29 C30 117.8(5)
C28 C29 H29 121.1
C30 C29 H29 121.1
C31 C30 C29 118.7(5)
C31 C30 H30 120.6
C29 C30 H30 120.6
C32 C31 C30 119.9(5)
C32 C31 H31 120
C30 C31 H31 120
N1 C32 C31 122.1(5)
N1 C32 H32 118.9
C31 C32 H32 118.9
N6 C33 C34 178.4(5)
C33 C34 H34A 109.5
C33 C34 H34B 109.5
H34A C34 H34B 109.5
C33 C34 H34C 109.5
H34A C34 H34C 109.5
H34B C34 H34C 109.5
N5 C35 C36 178.5(6)
C35 C36 H36A 109.5
C35 C36 H36B 109.5
H36A C36 H36B 109.5
C35 C36 H36C 109.5
H36A C36 H36C 109.5
H36B C36 H36C 109.5
C82 C81 C86 120
C82 C81 C7 120.2(3)
C86 C81 C7 119.8(3)
C81 C82 C83 120
C81 C82 H82 120
C83 C82 H82 120
C84 C83 C82 120
C84 C83 H83 120
C82 C83 H83 120
C83 C84 C85 120
C83 C84 H84 120
C85 C84 H84 120
C86 C85 C84 120
C86 C85 H85 120
C84 C85 H85 120
C85 C86 C81 120
C85 C86 H86 120
C81 C86 H86 120
C28 N1 C32 118.5(4)
C28 N1 Fe1 113.4(3)
C32 N1 Fe1 127.9(3)
C19 N2 C27 113.1(3)
C19 N2 C20 110.9(3)
C27 N2 C20 110.4(3)
C19 N2 Fe1 111.6(2)
C27 N2 Fe1 101.8(2)
C20 N2 Fe1 108.6(2)
C14 N3 C6 112.7(3)
C14 N3 C7 115.4(3)
C6 N3 C7 111.9(3)
C14 N3 Fe1 105.9(2)
C6 N3 Fe1 107.6(2)
C7 N3 Fe1 102.2(2)
C1 N4 C5 117.8(4)
C1 N4 Fe1 124.7(4)
C5 N4 Fe1 116.1(3)
C35 N5 Fe1 175.7(4)
C33 N6 Fe1 176.4(3)
N4 Fe1 N6 93.64(15)
N4 Fe1 N5 88.51(15)
N6 Fe1 N5 86.31(14)
N4 Fe1 N1 171.30(14)
N6 Fe1 N1 94.28(15)
N5 Fe1 N1 88.41(14)
N4 Fe1 N2 105.32(14)
N6 Fe1 N2 93.64(12)
N5 Fe1 N2 166.14(15)
N1 Fe1 N2 77.76(14)
N4 Fe1 N3 77.76(14)
N6 Fe1 N3 166.64(14)
N5 Fe1 N3 103.48(13)
N1 Fe1 N3 95.06(13)
N2 Fe1 N3 79.05(12)
F2 Sb1 F5 93.0(2)
F2 Sb1 F1 90.2(2)
F5 Sb1 F1 92.3(2)
F2 Sb1 F6 86.7(2)
F5 Sb1 F6 178.1(2)
F1 Sb1 F6 89.6(2)
F2 Sb1 F3 91.8(2)
F5 Sb1 F3 90.6(2)
F1 Sb1 F3 176.4(2)
F6 Sb1 F3 87.5(2)
F2 Sb1 F4 176.6(2)
F5 Sb1 F4 89.13(19)
F1 Sb1 F4 87.02(19)
F6 Sb1 F4 91.2(2)
F3 Sb1 F4 90.9(2)
F10 Sb2 F8 177.5(3)
F10 Sb2 F7 89.5(3)
F8 Sb2 F7 92.7(3)
F10 Sb2 F11 91.1(3)
F8 Sb2 F11 87.7(3)
F7 Sb2 F11 88.1(3)
F10 Sb2 F9 89.2(3)
F8 Sb2 F9 88.6(3)
F7 Sb2 F9 178.0(3)
F11 Sb2 F9 90.4(3)
F10 Sb2 F12 89.0(3)
F8 Sb2 F12 92.2(3)
F7 Sb2 F12 91.1(2)
F11 Sb2 F12 179.2(3)
F9 Sb2 F12 90.5(2)

loop_
_geom_bond_atom_site_label_1
_geom_bond_atom_site_label_2
_geom_bond_distance
C1 N4 1.335(7)
C1 C2 1.352(8)
C1 H1 0.93
C2 C3 1.376(9)
C2 H2 0.93
C3 C4 1.390(8)
C3 H3 0.93
C4 C5 1.392(7)
C4 H4 0.93
C5 N4 1.359(6)
C5 C6 1.491(6)
C6 N3 1.485(5)
C6 H6A 0.97
C6 H6B 0.97
C7 N3 1.510(5)
C7 C81 1.513(5)
C7 H7A 0.97
C7 H7B 0.97
C14 N3 1.484(5)
C14 C15 1.523(5)
C14 C19 1.571(5)
C14 H14 0.98
C15 C16 1.502(6)
C15 H15A 0.97
C15 H15B 0.97
C16 C17 1.523(6)
C16 H16A 0.97
C16 H16B 0.97
C17 C18 1.514(6)
C17 H17A 0.97
C17 H17B 0.97
C18 C19 1.523(6)
C18 H18A 0.97
C18 H18B 0.97
C19 N2 1.498(5)
C19 H19 0.98
C20 C21 1.499(6)
C20 N2 1.507(5)
C20 H20A 0.97
C20 H20B 0.97
C21 C26 1.402(6)
C21 C22 1.404(7)
C22 C23 1.370(7)
C22 H22 0.93
C23 C24 1.368(8)
C23 H23 0.93
C24 C25 1.378(9)
C24 H24 0.93
C25 C26 1.370(8)
C25 H25 0.93
C26 H26 0.93
C27 C28 1.486(6)
C27 N2 1.505(6)
C27 H27A 0.97
C27 H27B 0.97
C28 N1 1.329(6)
C28 C29 1.378(7)
C29 C30 1.393(8)
C29 H29 0.93
C30 C31 1.375(8)
C30 H30 0.93
C31 C32 1.349(7)
C31 H31 0.93
C32 N1 1.344(6)
C32 H32 0.93
C33 N6 1.135(5)
C33 C34 1.452(7)
C34 H34A 0.96
C34 H34B 0.96
C34 H34C 0.96
C35 N5 1.120(6)
C35 C36 1.462(7)
C36 H36A 0.96
C36 H36B 0.96
C36 H36C 0.96
C81 C82 1.39
C81 C86 1.39
C82 C83 1.39
C82 H82 0.93
C83 C84 1.39
C83 H83 0.93
C84 C85 1.39
C84 H84 0.93
C85 C86 1.39
C85 H85 0.93
C86 H86 0.93
N1 Fe1 2.182(4)
N2 Fe1 2.227(3)
N3 Fe1 2.256(3)
N4 Fe1 2.146(4)
N5 Fe1 2.164(4)
N6 Fe1 2.147(4)
F1 Sb1 1.851(4)
F2 Sb1 1.836(4)
F3 Sb1 1.867(4)
F4 Sb1 1.870(3)
F5 Sb1 1.842(3)
F6 Sb1 1.865(3)
F7 Sb2 1.840(4)
F8 Sb2 1.837(5)
F9 Sb2 1.869(5)
F10 Sb2 1.831(5)
F11 Sb2 1.845(4)
F12 Sb2 1.874(4)

loop_
_geom_torsion_atom_site_label_1
_geom_torsion_atom_site_label_2
_geom_torsion_atom_site_label_3
_geom_torsion_atom_site_label_4
_geom_torsion
N4 C1 C2 C3 4.0(10)
C1 C2 C3 C4 -3.0(10)
C2 C3 C4 C5 0.7(9)
C3 C4 C5 N4 0.9(7)
C3 C4 C5 C6 -176.8(5)
N4 C5 C6 N3 33.6(5)
C4 C5 C6 N3 -148.5(4)
N3 C14 C15 C16 -178.6(4)
C19 C14 C15 C16 57.6(5)
C14 C15 C16 C17 -57.2(5)
C15 C16 C17 C18 54.6(5)
C16 C17 C18 C19 -56.2(5)
C17 C18 C19 N2 -171.4(4)
C17 C18 C19 C14 59.2(5)
N3 C14 C19 N2 43.5(5)
C15 C14 C19 N2 170.7(3)
N3 C14 C19 C18 174.5(3)
C15 C14 C19 C18 -58.4(4)
N2 C20 C21 C26 -84.3(5)
N2 C20 C21 C22 96.4(5)
C26 C21 C22 C23 1.5(7)
C20 C21 C22 C23 -179.2(4)
C21 C22 C23 C24 1.8(8)
C22 C23 C24 C25 -2.7(9)
C23 C24 C25 C26 0.3(9)
C24 C25 C26 C21 3.0(8)
C22 C21 C26 C25 -3.8(7)
C20 C21 C26 C25 176.9(5)
N2 C27 C28 N1 -39.0(5)
N2 C27 C28 C29 145.2(4)
N1 C28 C29 C30 1.3(7)
C27 C28 C29 C30 176.8(5)
C28 C29 C30 C31 -0.4(8)
C29 C30 C31 C32 0.3(9)
C30 C31 C32 N1 -1.0(8)
N3 C7 C81 C82 101.3(4)
N3 C7 C81 C86 -78.7(4)
C86 C81 C82 C83 0
C7 C81 C82 C83 -180.0(3)
C81 C82 C83 C84 0
C82 C83 C84 C85 0
C83 C84 C85 C86 0
C84 C85 C86 C81 0
C82 C81 C86 C85 0
C7 C81 C86 C85 180.0(3)
C29 C28 N1 C32 -2.0(7)
C27 C28 N1 C32 -177.7(4)
C29 C28 N1 Fe1 -176.9(4)
C27 C28 N1 Fe1 7.3(5)
C31 C32 N1 C28 1.8(7)
C31 C32 N1 Fe1 176.0(4)
C18 C19 N2 C27 -28.4(5)
C14 C19 N2 C27 99.6(4)
C18 C19 N2 C20 96.3(4)
C14 C19 N2 C20 -135.7(3)
C18 C19 N2 Fe1 -142.5(3)
C14 C19 N2 Fe1 -14.5(4)
C28 C27 N2 C19 -73.0(4)
C28 C27 N2 C20 162.1(3)
C28 C27 N2 Fe1 46.9(4)
C21 C20 N2 C19 -57.5(5)
C21 C20 N2 C27 68.7(5)
C21 C20 N2 Fe1 179.6(3)
C15 C14 N3 C6 -53.6(5)
C19 C14 N3 C6 68.7(4)
C15 C14 N3 C7 76.7(5)
C19 C14 N3 C7 -161.0(3)
C15 C14 N3 Fe1 -171.0(3)
C19 C14 N3 Fe1 -48.7(3)
C5 C6 N3 C14 -149.4(3)
C5 C6 N3 C7 78.6(4)
C5 C6 N3 Fe1 -32.9(4)
C81 C7 N3 C14 -64.6(5)
C81 C7 N3 C6 66.1(5)
C81 C7 N3 Fe1 -179.0(3)
C2 C1 N4 C5 -2.3(8)
C2 C1 N4 Fe1 -167.9(5)
C4 C5 N4 C1 -0.2(7)
C6 C5 N4 C1 177.7(4)
C4 C5 N4 Fe1 166.6(4)
C6 C5 N4 Fe1 -15.5(5)
C36 C35 N5 Fe1 3E1(3)
C34 C33 N6 Fe1 -156(17)
C1 N4 Fe1 N6 -27.3(4)
C5 N4 Fe1 N6 166.9(3)
C1 N4 Fe1 N5 58.9(4)
C5 N4 Fe1 N5 -106.9(3)
C1 N4 Fe1 N1 128.2(9)
C5 N4 Fe1 N1 -37.6(11)
C1 N4 Fe1 N2 -122.1(4)
C5 N4 Fe1 N2 72.1(3)
C1 N4 Fe1 N3 163.1(4)
C5 N4 Fe1 N3 -2.7(3)
C33 N6 Fe1 N4 88(7)
C33 N6 Fe1 N5 0(7)
C33 N6 Fe1 N1 -88(7)
C33 N6 Fe1 N2 -166(7)
C33 N6 Fe1 N3 138(6)
C35 N5 Fe1 N4 -123(6)
C35 N5 Fe1 N6 -29(6)
C35 N5 Fe1 N1 65(6)
C35 N5 Fe1 N2 61(6)
C35 N5 Fe1 N3 160(6)
C28 N1 Fe1 N4 127.1(9)
C32 N1 Fe1 N4 -47.3(11)
C28 N1 Fe1 N6 -77.4(3)
C32 N1 Fe1 N6 108.2(4)
C28 N1 Fe1 N5 -163.6(3)
C32 N1 Fe1 N5 22.0(4)
C28 N1 Fe1 N2 15.4(3)
C32 N1 Fe1 N2 -159.0(4)
C28 N1 Fe1 N3 93.1(3)
C32 N1 Fe1 N3 -81.3(4)
C19 N2 Fe1 N4 -83.0(3)
C27 N2 Fe1 N4 156.0(2)
C20 N2 Fe1 N4 39.5(3)
C19 N2 Fe1 N6 -177.8(3)
C27 N2 Fe1 N6 61.3(2)
C20 N2 Fe1 N6 -55.3(3)
C19 N2 Fe1 N5 92.9(6)
C27 N2 Fe1 N5 -28.1(6)
C20 N2 Fe1 N5 -144.6(5)
C19 N2 Fe1 N1 88.6(3)
C27 N2 Fe1 N1 -32.3(2)
C20 N2 Fe1 N1 -148.9(3)
C19 N2 Fe1 N3 -9.1(3)
C27 N2 Fe1 N3 -130.0(2)
C20 N2 Fe1 N3 113.4(3)
C14 N3 Fe1 N4 140.2(3)
C6 N3 Fe1 N4 19.4(3)
C7 N3 Fe1 N4 -98.6(3)
C14 N3 Fe1 N6 89.4(6)
C6 N3 Fe1 N6 -31.4(7)
C7 N3 Fe1 N6 -149.4(5)
C14 N3 Fe1 N5 -134.4(2)
C6 N3 Fe1 N5 104.9(3)
C7 N3 Fe1 N5 -13.1(3)
C14 N3 Fe1 N1 -44.8(3)
C6 N3 Fe1 N1 -165.5(3)
C7 N3 Fe1 N1 76.4(3)
C14 N3 Fe1 N2 31.7(2)
C6 N3 Fe1 N2 -89.1(3)
C7 N3 Fe1 N2 152.9(3)
